data_7216823
loop_
_publ_author_name
'Kojima, Tatsuhiro'
'Yamada, Tomofumi'
'Yakiyama, Yumi'
'Ishikawa, Eri'
'Morita, Yasushi'
'Ebihara, Masahiro'
'Kawano, Masaki'

_publ_section_title
;
 The diversity of Zn(ii) coordination networks composed of
 multi-interactive ligand TPHAP&#x2212;via weak intermolecular interaction
;
_journal_issue 28
_journal_name_full CrystEngComm
_journal_page_first 6335
_journal_paper_doi 10.1039/c3ce42382d
_journal_volume 16
_journal_year 2014
_chemical_formula_moiety '(Zn 2+), (I 0.5-), (Cl 0.5-),(C22 H12 N9 1-), (H2 O1), 7(H2 O1)'
_chemical_formula_sum 'C22 H28 Cl0.5 I0.5 N9 O8 Zn'
_chemical_formula_weight 693.08
_chemical_name_systematic
; 
 ? 
;
_space_group_IT_number 15
_symmetry_cell_setting monoclinic
_symmetry_space_group_name_Hall '-C 2yc'
_symmetry_space_group_name_H-M 'C 1 2/c 1'
_atom_sites_solution_hydrogens geom
_atom_sites_solution_primary direct
_atom_sites_solution_secondary difmap
_audit_creation_method SHELXL-97
_cell_angle_alpha 90.00
_cell_angle_beta 105.64(2)
_cell_angle_gamma 90.00
_cell_formula_units_Z 8
_cell_length_a 26.47(2)
_cell_length_b 15.79(1)
_cell_length_c 13.591(9)
_cell_measurement_reflns_used 36789
_cell_measurement_temperature 100(2)
_cell_measurement_theta_max 26.32
_cell_measurement_theta_min 1.52
_cell_volume 5470(7)
_computing_cell_refinement 'APEX2 sofware Suite'
_computing_data_collection 'APEX2 sofware Suite'
_computing_data_reduction 'APEX2 sofware Suite'
_computing_molecular_graphics 'Diamond 3'
_computing_publication_material WinGX
_computing_structure_refinement 'SHELXL-97 (Sheldrick, 1997)'
_computing_structure_solution 'SHELXS-97 (Sheldrick, 1990)'
_diffrn_ambient_temperature 100(2)
_diffrn_measured_fraction_theta_full 1.000
_diffrn_measured_fraction_theta_max 0.997
_diffrn_measurement_device_type CCD
_diffrn_measurement_method 'omega and phi scans'
_diffrn_radiation_monochromator 'Wuazar(TM) Montel multilayer optic'
_diffrn_radiation_source 'microfocus source 30W maximum continuous power'
_diffrn_radiation_type MoK\a
_diffrn_radiation_wavelength 0.71073
_diffrn_reflns_av_R_equivalents 0.0592
_diffrn_reflns_av_sigmaI/netI 0.0474
_diffrn_reflns_limit_h_max 32
_diffrn_reflns_limit_h_min -32
_diffrn_reflns_limit_k_max 19
_diffrn_reflns_limit_k_min -19
_diffrn_reflns_limit_l_max 16
_diffrn_reflns_limit_l_min -16
_diffrn_reflns_number 36789
_diffrn_reflns_theta_full 25.25
_diffrn_reflns_theta_max 26.32
_diffrn_reflns_theta_min 1.52
_exptl_absorpt_coefficient_mu 1.576
_exptl_absorpt_correction_T_max 0.9692
_exptl_absorpt_correction_T_min 0.8334
_exptl_absorpt_correction_type multi-scan
_exptl_absorpt_process_details SADABS
_exptl_crystal_colour 'pale yellow'
_exptl_crystal_density_diffrn 1.684
_exptl_crystal_density_method 'not measured'
_exptl_crystal_description block
_exptl_crystal_F_000 2816
_exptl_crystal_size_max 0.12
_exptl_crystal_size_mid 0.05
_exptl_crystal_size_min 0.02
_refine_diff_density_max 0.987
_refine_diff_density_min -0.617
_refine_diff_density_rms 0.109
_refine_ls_extinction_method none
_refine_ls_goodness_of_fit_ref 1.031
_refine_ls_hydrogen_treatment mixed
_refine_ls_matrix_type full
_refine_ls_number_parameters 397
_refine_ls_number_reflns 5553
_refine_ls_number_restraints 50
_refine_ls_restrained_S_all 1.031
_refine_ls_R_factor_all 0.0913
_refine_ls_R_factor_gt 0.0598
_refine_ls_shift/su_max 0.000
_refine_ls_shift/su_mean 0.000
_refine_ls_structure_factor_coef Fsqd
_refine_ls_weighting_details 'calc w=1/[\s^2^(Fo^2^)+(0.0654P)^2^+50.7365P] where P=(Fo^2^+2Fc^2^)/3'
_refine_ls_weighting_scheme calc
_refine_ls_wR_factor_gt 0.1471
_refine_ls_wR_factor_ref 0.1635
_reflns_number_gt 3852
_reflns_number_total 5553
_reflns_threshold_expression >2\s(I)
_cod_data_source_file c3ce42382d.txt
_cod_data_source_block 2
_cod_depositor_comments
;
The following automatic conversions were performed:

'_symmetry_cell_setting' value 'Monoclinic' changed to 'monoclinic'
according to
/usr/data/users/saulius/crontab/automatic-downloads/rss-feeds/RSC/lib/dictionaries/cif_core.dic
dictionary named 'cif_core.dic' version 2.4.2 from 2011-04-26.

Automatic conversion script
Id: cif_fix_values 2281 2013-09-26 08:29:07Z andrius 
;
_cod_original_cell_volume 5468(6)
_cod_original_sg_symbol_H-M C2/c
_cod_original_formula_sum 'C22 H28 Cl0.50 I0.50 N9 O8 Zn'
_cod_database_code 7216823

loop_
_symmetry_equiv_pos_as_xyz
'x, y, z'
'-x, y, -z+1/2'
'x+1/2, y+1/2, z'
'-x+1/2, y+1/2, -z+1/2'
'-x, -y, -z'
'x, -y, z-1/2'
'-x+1/2, -y+1/2, -z'
'x+1/2, -y+1/2, z-1/2'

loop_
_atom_site_label
_atom_site_type_symbol
_atom_site_fract_x
_atom_site_fract_y
_atom_site_fract_z
_atom_site_U_iso_or_equiv
_atom_site_adp_type
_atom_site_occupancy
_atom_site_symmetry_multiplicity
_atom_site_calc_flag
_atom_site_refinement_flags
_atom_site_disorder_assembly
_atom_site_disorder_group
N1 N 0.41059(16) 1.0218(2) 0.6313(3) 0.0246(10) Uani 1 1 d . A .
C1 C 0.4571(2) 1.0162(3) 0.6096(5) 0.0382(15) Uani 1 1 d . . .
H1 H 0.4731 1.0668 0.5945 0.046 Uiso 1 1 calc R . .
C2 C 0.4824(2) 0.9411(3) 0.6083(5) 0.0331(14) Uani 1 1 d . . .
H2 H 0.5157 0.9404 0.5945 0.040 Uiso 1 1 calc R . .
C3 C 0.4597(2) 0.8657(3) 0.6271(4) 0.0216(10) Uani 1 1 d . . .
C4 C 0.4115(2) 0.8714(3) 0.6504(4) 0.0269(12) Uani 1 1 d . . .
H4 H 0.3944 0.8217 0.6642 0.032 Uiso 1 1 calc R . .
C5 C 0.3890(2) 0.9501(3) 0.6533(5) 0.0303(13) Uani 1 1 d . . .
H5 H 0.3569 0.9534 0.6716 0.036 Uiso 1 1 calc R . .
N2 N 0.79858(17) 0.6388(2) 0.6351(3) 0.0244(9) Uani 1 1 d . . .
C7 C 0.7657(2) 0.5839(3) 0.5774(4) 0.0275(12) Uani 1 1 d . . .
H7 H 0.7789 0.5458 0.5361 0.033 Uiso 1 1 calc R . .
C8 C 0.7134(2) 0.5793(3) 0.5746(4) 0.0267(11) Uani 1 1 d . . .
H8 H 0.6917 0.5367 0.5354 0.032 Uiso 1 1 calc R . .
C9 C 0.69257(19) 0.6383(3) 0.6301(4) 0.0216(10) Uani 1 1 d . . .
C10 C 0.7268(2) 0.6982(3) 0.6874(4) 0.0284(12) Uani 1 1 d . . .
H10 H 0.7140 0.7405 0.7242 0.034 Uiso 1 1 calc R . .
C11 C 0.7792(2) 0.6958(3) 0.6905(4) 0.0294(12) Uani 1 1 d . . .
H11 H 0.8025 0.7352 0.7325 0.035 Uiso 1 1 calc R . .
N3 N 0.41150(16) 0.2537(2) 0.6346(3) 0.0205(9) Uani 1 1 d . . .
C13 C 0.3867(2) 0.3265(3) 0.6409(4) 0.0279(12) Uani 1 1 d . . .
H13 H 0.3518 0.3240 0.6471 0.033 Uiso 1 1 calc R . .
C14 C 0.4094(2) 0.4054(3) 0.6390(4) 0.0256(11) Uani 1 1 d . . .
H14 H 0.3905 0.4555 0.6445 0.031 Uiso 1 1 calc R . .
C15 C 0.46043(18) 0.4104(3) 0.6290(3) 0.0167(10) Uani 1 1 d . . .
C16 C 0.4861(2) 0.3339(3) 0.6221(4) 0.0205(10) Uani 1 1 d . . .
H16 H 0.5208 0.3343 0.6149 0.025 Uiso 1 1 calc R . .
C17 C 0.46085(19) 0.2583(3) 0.6256(4) 0.0208(10) Uani 1 1 d . . .
H17 H 0.4790 0.2070 0.6216 0.025 Uiso 1 1 calc R . .
C6 C 0.48644(19) 0.7826(3) 0.6250(4) 0.0187(10) Uani 1 1 d . . .
N4 N 0.53744(16) 0.7896(2) 0.6236(3) 0.0199(9) Uani 1 1 d . . .
C19 C 0.56296(19) 0.7150(3) 0.6265(4) 0.0172(10) Uani 1 1 d . . .
N5 N 0.61423(16) 0.7144(2) 0.6263(3) 0.0214(9) Uani 1 1 d . . .
C12 C 0.63587(19) 0.6373(3) 0.6276(4) 0.0199(10) Uani 1 1 d . . .
N6 N 0.61483(16) 0.5604(2) 0.6279(3) 0.0207(9) Uani 1 1 d . . .
C20 C 0.56333(19) 0.5601(3) 0.6281(4) 0.0176(10) Uani 1 1 d . . .
N7 N 0.53792(16) 0.4867(2) 0.6266(3) 0.0183(8) Uani 1 1 d . . .
C18 C 0.48701(18) 0.4936(3) 0.6272(3) 0.0155(10) Uani 1 1 d . . .
N8 N 0.45820(15) 0.5628(2) 0.6279(3) 0.0168(8) Uani 1 1 d . . .
C21 C 0.48397(18) 0.6383(3) 0.6279(3) 0.0173(9) Uani 1 1 d . . .
C22 C 0.53660(19) 0.6379(3) 0.6288(3) 0.0174(9) Uani 1 1 d . . .
N9 N 0.45794(16) 0.7131(2) 0.6263(3) 0.0195(9) Uani 1 1 d . . .
Zn1 Zn 0.37712(2) 1.13829(3) 0.64126(5) 0.02701(19) Uani 1 1 d . . .
O1W O 0.35722(17) 1.1419(2) 0.4750(3) 0.0340(9) Uani 1 1 d D A .
I1 I 0.40814(19) 1.1465(2) 0.8520(3) 0.0373(7) Uani 0.50 1 d P A 1
Cl1 Cl 0.4106(6) 1.1291(9) 0.8379(13) 0.036(3) Uani 0.50 1 d P A 2
O2W O 0.1640(3) 0.8948(4) 0.6642(6) 0.093(2) Uani 1 1 d U . .
O3W O 0.1574(13) 0.7582(15) 0.5451(17) 0.51(2) Uani 1 1 d U . .
O4W O 0.3446(3) 0.6232(8) 0.6042(10) 0.182(5) Uani 1 1 d U . .
O5W O 0.2710(3) 0.8881(5) 0.6863(8) 0.130(3) Uani 1 1 d U . .
O8W O 0.2129(6) 1.0063(14) 0.3379(13) 0.323(12) Uani 1 1 d U . .
O9W O 0.3185(3) 1.0046(4) 0.3553(5) 0.099(2) Uani 1 1 d U . .
O6W O 0.2655(8) 0.8858(13) 0.4509(14) 0.144(8) Uani 0.50 1 d PU B 1
O7W O 0.2887(10) 0.7720(19) 0.559(2) 0.205(12) Uani 0.50 1 d PU C 2
H1W H 0.363(2) 1.181(3) 0.440(4) 0.033(17) Uiso 1 1 d D . .
H2W H 0.349(2) 1.101(3) 0.435(4) 0.040(19) Uiso 1 1 d D . .

loop_
_atom_site_aniso_label
_atom_site_aniso_U_11
_atom_site_aniso_U_22
_atom_site_aniso_U_33
_atom_site_aniso_U_23
_atom_site_aniso_U_13
_atom_site_aniso_U_12
N1 0.020(2) 0.0129(19) 0.043(3) 0.0027(18) 0.0121(19) 0.0021(17)
C1 0.033(3) 0.012(2) 0.077(5) -0.000(3) 0.028(3) -0.003(2)
C2 0.023(3) 0.017(3) 0.067(4) 0.001(3) 0.025(3) -0.000(2)
C3 0.022(3) 0.012(2) 0.032(3) -0.000(2) 0.009(2) 0.002(2)
C4 0.025(3) 0.010(2) 0.050(3) 0.005(2) 0.017(2) 0.001(2)
C5 0.023(3) 0.019(2) 0.054(4) 0.009(2) 0.019(3) 0.002(2)
N2 0.028(2) 0.0115(18) 0.040(3) 0.0013(18) 0.020(2) 0.0019(18)
C7 0.026(3) 0.020(2) 0.041(3) 0.001(2) 0.016(2) 0.004(2)
C8 0.025(3) 0.017(2) 0.039(3) -0.001(2) 0.010(2) -0.001(2)
C9 0.022(3) 0.016(2) 0.031(3) 0.003(2) 0.014(2) 0.000(2)
C10 0.028(3) 0.018(2) 0.043(3) -0.003(2) 0.017(2) 0.000(2)
C11 0.028(3) 0.020(2) 0.043(3) -0.005(2) 0.015(2) -0.004(2)
N3 0.021(2) 0.0097(18) 0.031(2) -0.0025(16) 0.0082(18) -0.0010(16)
C13 0.021(3) 0.017(2) 0.048(3) -0.003(2) 0.014(2) -0.004(2)
C14 0.020(3) 0.013(2) 0.044(3) -0.002(2) 0.010(2) 0.001(2)
C15 0.018(2) 0.013(2) 0.019(2) 0.0017(18) 0.0056(18) -0.0030(19)
C16 0.021(3) 0.017(2) 0.026(3) -0.0009(19) 0.010(2) 0.0001(19)
C17 0.022(3) 0.011(2) 0.032(3) -0.002(2) 0.011(2) -0.0000(19)
C6 0.019(2) 0.015(2) 0.023(3) 0.0043(19) 0.007(2) 0.0026(19)
N4 0.018(2) 0.0141(19) 0.030(2) 0.0026(17) 0.0116(17) -0.0002(16)
C19 0.022(3) 0.009(2) 0.022(2) -0.0008(18) 0.009(2) -0.0029(18)
N5 0.023(2) 0.0125(19) 0.031(2) 0.0003(17) 0.0114(18) 0.0015(16)
C12 0.019(2) 0.017(2) 0.025(2) 0.002(2) 0.0075(19) 0.000(2)
N6 0.023(2) 0.0118(19) 0.029(2) -0.0004(16) 0.0116(18) 0.0025(16)
C20 0.023(3) 0.014(2) 0.018(2) -0.0002(18) 0.0107(19) -0.0010(19)
N7 0.023(2) 0.0098(18) 0.024(2) 0.0008(16) 0.0089(17) -0.0007(16)
C18 0.018(2) 0.013(2) 0.015(2) 0.0004(17) 0.0041(19) -0.0017(18)
N8 0.019(2) 0.0110(18) 0.021(2) 0.0005(15) 0.0071(16) -0.0029(16)
C21 0.020(2) 0.014(2) 0.018(2) 0.0013(19) 0.0069(18) 0.001(2)
C22 0.025(3) 0.012(2) 0.016(2) 0.0012(19) 0.0077(18) 0.000(2)
N9 0.019(2) 0.0123(19) 0.029(2) 0.0015(17) 0.0089(17) 0.0012(16)
Zn1 0.0210(3) 0.0092(3) 0.0558(4) -0.0016(3) 0.0190(3) -0.0013(2)
O1W 0.046(2) 0.0189(19) 0.042(2) -0.0010(19) 0.020(2) -0.0085(19)
I1 0.0327(9) 0.0427(18) 0.0348(8) 0.0043(11) 0.0060(5) -0.0033(11)
Cl1 0.019(2) 0.025(4) 0.058(7) -0.000(3) -0.000(3) 0.001(2)
O2W 0.091(5) 0.062(4) 0.150(6) 0.046(4) 0.074(5) 0.039(3)
O3W 0.76(5) 0.35(3) 0.25(2) 0.09(2) -0.14(3) -0.19(3)
O4W 0.070(6) 0.251(14) 0.221(12) -0.049(10) 0.029(7) -0.018(7)
O5W 0.119(7) 0.088(5) 0.195(9) 0.037(6) 0.061(6) 0.013(5)
O8W 0.216(15) 0.47(3) 0.279(18) -0.24(2) 0.052(13) 0.014(17)
O9W 0.114(6) 0.080(4) 0.108(5) -0.056(4) 0.037(4) -0.031(4)
O6W 0.163(17) 0.172(17) 0.123(14) -0.093(13) 0.081(13) -0.085(14)
O7W 0.20(2) 0.26(3) 0.19(2) -0.10(2) 0.097(19) -0.07(2)

loop_
_atom_type_symbol
_atom_type_description
_atom_type_scat_dispersion_real
_atom_type_scat_dispersion_imag
_atom_type_scat_source
C C 0.0033 0.0016 'International Tables Vol C Tables 4.2.6.8 and 6.1.1.4'
H H 0.0000 0.0000 'International Tables Vol C Tables 4.2.6.8 and 6.1.1.4'
I I -0.4742 1.8119 'International Tables Vol C Tables 4.2.6.8 and 6.1.1.4'
N N 0.0061 0.0033 'International Tables Vol C Tables 4.2.6.8 and 6.1.1.4'
Zn Zn 0.2839 1.4301 'International Tables Vol C Tables 4.2.6.8 and 6.1.1.4'
O O 0.0106 0.0060 'International Tables Vol C Tables 4.2.6.8 and 6.1.1.4'
Cl Cl 0.1484 0.1585 'International Tables Vol C Tables 4.2.6.8 and 6.1.1.4'

loop_
_geom_angle_atom_site_label_1
_geom_angle_atom_site_label_2
_geom_angle_atom_site_label_3
_geom_angle
_geom_angle_site_symmetry_1
_geom_angle_site_symmetry_3
C5 N1 C1 117.8(4) . .
C5 N1 Zn1 121.5(3) . .
C1 N1 Zn1 120.5(3) . .
N1 C1 C2 122.7(5) . .
C1 C2 C3 120.4(5) . .
C2 C3 C4 116.9(4) . .
C2 C3 C6 121.3(4) . .
C4 C3 C6 121.8(4) . .
C5 C4 C3 119.4(5) . .
N1 C5 C4 122.7(5) . .
C7 N2 C11 118.4(5) . .
C7 N2 Zn1 121.1(3) . 3_545
C11 N2 Zn1 120.5(4) . 3_545
N2 C7 C8 123.1(5) . .
C7 C8 C9 119.3(5) . .
C10 C9 C8 117.4(5) . .
C10 C9 C12 121.2(4) . .
C8 C9 C12 121.4(4) . .
C11 C10 C9 119.7(5) . .
N2 C11 C10 121.9(5) . .
C13 N3 C17 117.7(4) . .
C13 N3 Zn1 122.0(3) . 1_545
C17 N3 Zn1 120.3(3) . 1_545
N3 C13 C14 123.2(5) . .
C13 C14 C15 119.3(4) . .
C14 C15 C16 117.1(4) . .
C14 C15 C18 121.6(4) . .
C16 C15 C18 121.2(4) . .
C17 C16 C15 119.8(4) . .
N3 C17 C16 122.8(4) . .
N9 C6 N4 129.4(4) . .
N9 C6 C3 116.7(4) . .
N4 C6 C3 113.9(4) . .
C19 N4 C6 114.7(4) . .
N4 C19 N5 119.8(4) . .
N4 C19 C22 120.5(4) . .
N5 C19 C22 119.8(4) . .
C12 N5 C19 115.4(4) . .
N6 C12 N5 130.3(4) . .
N6 C12 C9 115.3(4) . .
N5 C12 C9 114.5(4) . .
C12 N6 C20 114.9(4) . .
N7 C20 N6 120.2(4) . .
N7 C20 C22 120.0(4) . .
N6 C20 C22 119.8(4) . .
C20 N7 C18 115.3(4) . .
N8 C18 N7 129.6(4) . .
N8 C18 C15 116.6(4) . .
N7 C18 C15 113.8(4) . .
C18 N8 C21 115.2(4) . .
N9 C21 N8 120.1(4) . .
N9 C21 C22 120.4(4) . .
N8 C21 C22 119.5(4) . .
C21 C22 C19 119.8(4) . .
C21 C22 C20 120.3(4) . .
C19 C22 C20 119.8(4) . .
C6 N9 C21 115.3(4) . .
N3 Zn1 N2 116.78(16) 1_565 3_455
N3 Zn1 N1 125.88(17) 1_565 .
N2 Zn1 N1 116.63(16) 3_455 .
N3 Zn1 O1W 85.20(15) 1_565 .
N2 Zn1 O1W 89.92(17) 3_455 .
N1 Zn1 O1W 86.74(17) . .
N3 Zn1 Cl1 93.6(4) 1_565 .
N2 Zn1 Cl1 95.9(4) 3_455 .
N1 Zn1 Cl1 89.1(3) . .
O1W Zn1 Cl1 173.9(4) . .
N3 Zn1 I1 89.59(15) 1_565 .
N2 Zn1 I1 93.25(16) 3_455 .
N1 Zn1 I1 95.59(15) . .
O1W Zn1 I1 174.71(14) . .
Cl1 Zn1 I1 6.5(4) . .

loop_
_geom_bond_atom_site_label_1
_geom_bond_atom_site_label_2
_geom_bond_distance
_geom_bond_site_symmetry_2
N1 C5 1.337(6) .
N1 C1 1.344(7) .
N1 Zn1 2.061(4) .
C1 C2 1.363(7) .
C2 C3 1.387(7) .
C3 C4 1.398(7) .
C3 C6 1.495(6) .
C4 C5 1.383(7) .
N2 C7 1.325(7) .
N2 C11 1.360(7) .
N2 Zn1 2.058(5) 3_545
C7 C8 1.375(7) .
C8 C9 1.402(7) .
C9 C10 1.394(7) .
C9 C12 1.492(7) .
C10 C11 1.378(7) .
N3 C13 1.337(6) .
N3 C17 1.346(6) .
N3 Zn1 2.050(4) 1_545
C13 C14 1.386(7) .
C14 C15 1.395(7) .
C15 C16 1.401(7) .
C15 C18 1.493(6) .
C16 C17 1.375(7) .
C6 N9 1.334(6) .
C6 N4 1.359(6) .
N4 C19 1.354(6) .
C19 N5 1.358(6) .
C19 C22 1.408(6) .
N5 C12 1.343(6) .
C12 N6 1.336(6) .
N6 C20 1.364(6) .
C20 N7 1.337(6) .
C20 C22 1.419(6) .
N7 C18 1.354(6) .
C18 N8 1.334(6) .
N8 C21 1.373(6) .
C21 N9 1.363(6) .
C21 C22 1.390(7) .
Zn1 N3 2.050(4) 1_565
Zn1 N2 2.058(5) 3_455
Zn1 O1W 2.179(5) .
Zn1 Cl1 2.583(17) .
Zn1 I1 2.762(5) .
